data_1505099
loop_
_publ_author_name
'Heinrich, M.A.'
'Pflaum, J.'
'Tripathi, A.K.'
'Frey, W.'
'Steigerwald, M.L.'
'Siegrist, T.'

_publ_section_title
;
 Enantiotropic Polymorphism in Di-indenoperylene
;
_journal_issue 51
_journal_name_full 'Journal of Physical Chemistry C'
_journal_page_first 18878
_journal_paper_doi 10.1021/jp0748967
_journal_volume 111
_journal_year 2007
_chemical_formula_moiety 'C32 H16'
_chemical_formula_sum 'C32 H16'
_chemical_formula_weight 400.48
_space_group_IT_number 2
_symmetry_cell_setting triclinic
_symmetry_space_group_name_Hall '-P 1'
_symmetry_space_group_name_H-M 'P -1'
_atom_sites_solution_hydrogens geom
_atom_sites_solution_primary direct
_audit_creation_date 06-10-06
_audit_creation_method CRYSTALS_ver_12.84
_cell_angle_alpha 98.440(6)
_cell_angle_beta 98.023(6)
_cell_angle_gamma 114.548(7)
_cell_formula_units_Z 4
_cell_length_a 11.6592(8)
_cell_length_b 13.0102(9)
_cell_length_c 14.9663(10)
_cell_measurement_reflns_used 0
_cell_measurement_temperature 403
_cell_measurement_theta_max 0
_cell_measurement_theta_min 0
_cell_volume 1991.3(3)
_computing_cell_refinement 'CrysAlis RED, (Oxford Diffraction, 2002)'
_computing_data_collection 'Xcalibur, (Oxford Diffraction, 2002)'
_computing_data_reduction 'CrysAlis RED, (Oxford Diffraction, 2002)'
_computing_molecular_graphics 'CAMERON (Watkin et al., 1996)'
_computing_publication_material 'CRYSTALS (Betteridge et al., 2003)'
_computing_structure_refinement 'CRYSTALS (Betteridge et al., 2003)'
_computing_structure_solution 'USER DEFINED STRUCTURE SOLUTION'
_diffrn_ambient_temperature 403
_diffrn_measured_fraction_theta_full 0.997
_diffrn_measured_fraction_theta_max 0.933
_diffrn_measurement_device_type 'Oxford Diffraction XCALIBUR'
_diffrn_measurement_method \w
_diffrn_radiation_monochromator graphite
_diffrn_radiation_type 'Mo K\a'
_diffrn_radiation_wavelength 0.71073
_diffrn_reflns_av_R_equivalents 0.078
_diffrn_reflns_limit_h_max 16
_diffrn_reflns_limit_h_min -16
_diffrn_reflns_limit_k_max 18
_diffrn_reflns_limit_k_min -18
_diffrn_reflns_limit_l_max 21
_diffrn_reflns_limit_l_min -21
_diffrn_reflns_number 47838
_diffrn_reflns_theta_full 29.136
_diffrn_reflns_theta_max 30.670
_diffrn_reflns_theta_min 2.823
_diffrn_standards_number 0
_exptl_absorpt_coefficient_mu 0.076
_exptl_absorpt_correction_T_max 1.0000
_exptl_absorpt_correction_T_min 1.0000
_exptl_absorpt_correction_type none
_exptl_crystal_colour red
_exptl_crystal_density_diffrn 1.336
_exptl_crystal_description platelet
_exptl_crystal_F_000 832
_refine_diff_density_max 0.44
_refine_diff_density_min -0.49
_refine_ls_extinction_coef 421(5)
_refine_ls_extinction_method 'Larson (1970), Equation 22'
_refine_ls_goodness_of_fit_ref 1.3240
_refine_ls_hydrogen_treatment constr
_refine_ls_matrix_type full
_refine_ls_number_parameters 578
_refine_ls_number_reflns 11510
_refine_ls_number_restraints 0
_refine_ls_R_factor_all 0.1927
_refine_ls_R_factor_gt 0.0354
_refine_ls_shift/su_max 0.000206
_refine_ls_structure_factor_coef Fsqd
_refine_ls_weighting_details
;
 Method= Quasi-Unit weights 
 W = 1.0 or 1./2F 
;
_refine_ls_weighting_scheme calc
_refine_ls_wR_factor_all 0.1310
_refine_ls_wR_factor_gt 0.0872
_refine_ls_wR_factor_ref 0.1310
_reflns_limit_h_max 16
_reflns_limit_h_min -16
_reflns_limit_k_max 18
_reflns_limit_k_min -18
_reflns_limit_l_max 21
_reflns_limit_l_min 0
_reflns_number_gt 2212
_reflns_number_total 11534
_reflns_threshold_expression I>2.0\s(I)
_oxford_diffrn_Wilson_B_factor 0.00
_oxford_diffrn_Wilson_scale 0.00
_oxford_refine_ls_scale 2.346(16)
_oxford_structure_analysis_title DIP_403
_cod_data_source_file jp0748967-file002.cif
_cod_data_source_block DIP-403K
_cod_depositor_comments
;
The following automatic conversions were performed:

'_symmetry_cell_setting' value 'Triclinic' changed to 'triclinic'
according to /home/saulius/struct/CIF-dictionaries/cif_core.dic
dictionary named 'cif_core.dic' version 2.4.1 from 2010-06-29.

Automatic conversion script
Id: cif_fix_values 1715 2011-07-08 13:25:40Z adriana 
;
_cod_original_sg_symbol_H-M 'P -1 '
_cod_database_code 1505099

loop_
_symmetry_equiv_pos_as_xyz
x,y,z
-x,-y,-z

loop_
_atom_site_label
_atom_site_type_symbol
_atom_site_fract_x
_atom_site_fract_y
_atom_site_fract_z
_atom_site_U_iso_or_equiv
_atom_site_occupancy
_atom_site_adp_type
_atom_site_refinement_flags_posn
C1 C 0.1753(5) 1.1601(4) 0.9726(3) 0.1216 1.0000 Uani .
C2 C 0.3070(5) 1.2282(3) 0.9849(2) 0.1201 1.0000 Uani .
C3 C 0.1117(4) 1.0561(3) 0.9067(2) 0.1020 1.0000 Uani .
C4 C 0.3789(4) 1.1957(3) 0.9304(2) 0.1052 1.0000 Uani .
C5 C 0.1816(3) 1.0218(3) 0.8521(2) 0.0846 1.0000 Uani .
C6 C 0.3169(3) 1.0928(3) 0.8643(2) 0.0849 1.0000 Uani .
C7 C 0.1424(3) 0.9233(3) 0.7738(2) 0.0751 1.0000 Uani .
C8 C 0.3631(3) 1.0402(2) 0.79259(19) 0.0760 1.0000 Uani .
C9 C 0.0292(3) 0.8290(3) 0.7277(2) 0.0855 1.0000 Uani .
C10 C 0.2539(3) 0.9407(2) 0.73916(19) 0.0702 1.0000 Uani .
C11 C 0.4789(3) 1.0674(2) 0.7667(2) 0.0846 1.0000 Uani .
C12 C 0.0261(3) 0.7558(2) 0.6472(2) 0.0805 1.0000 Uani .
C13 C 0.2544(2) 0.8716(2) 0.65971(18) 0.0643 1.0000 Uani .
C14 C 0.4828(3) 0.9980(2) 0.6861(2) 0.0778 1.0000 Uani .
C15 C 0.1346(2) 0.7757(2) 0.61041(18) 0.0660 1.0000 Uani .
C16 C 0.3736(2) 0.9026(2) 0.63082(18) 0.0665 1.0000 Uani .
C17 C 0.1328(2) 0.7079(2) 0.52322(19) 0.0672 1.0000 Uani .
C18 C 0.3728(2) 0.8348(2) 0.54400(18) 0.0652 1.0000 Uani .
C19 C 0.0226(3) 0.6169(2) 0.4651(2) 0.0759 1.0000 Uani .
C20 C 0.2524(2) 0.7408(2) 0.49410(18) 0.0657 1.0000 Uani .
C21 C 0.4805(2) 0.8565(2) 0.5058(2) 0.0758 1.0000 Uani .
C22 C 0.0240(3) 0.5554(2) 0.3798(2) 0.0834 1.0000 Uani .
C23 C 0.2502(3) 0.6783(2) 0.40960(19) 0.0708 1.0000 Uani .
C24 C 0.4759(3) 0.7907(3) 0.4209(2) 0.0830 1.0000 Uani .
C25 C 0.1381(3) 0.5848(2) 0.3518(2) 0.0765 1.0000 Uani .
C26 C 0.3612(3) 0.7011(2) 0.3725(2) 0.0753 1.0000 Uani .
C27 C 0.1811(3) 0.5449(3) 0.2713(2) 0.0867 1.0000 Uani .
C28 C 0.3174(3) 0.6154(3) 0.2844(2) 0.0859 1.0000 Uani .
C29 C 0.1143(4) 0.4575(3) 0.1925(3) 0.1128 1.0000 Uani .
C30 C 0.3823(4) 0.5955(3) 0.2191(3) 0.1080 1.0000 Uani .
C31 C 0.1822(5) 0.4394(4) 0.1270(3) 0.1338 1.0000 Uani .
C32 C 0.3136(5) 0.5074(4) 0.1402(3) 0.1310 1.0000 Uani .
C33 C 0.2880(4) 0.6092(4) 0.9082(3) 0.1236 1.0000 Uani .
C34 C 0.3364(4) 0.6967(4) 0.8610(3) 0.1227 1.0000 Uani .
C35 C 0.2558(3) 0.4963(3) 0.8668(2) 0.1057 1.0000 Uani .
C36 C 0.3548(3) 0.6733(3) 0.7716(3) 0.1019 1.0000 Uani .
C37 C 0.2730(3) 0.4697(3) 0.7787(2) 0.0835 1.0000 Uani .
C38 C 0.3234(3) 0.5598(3) 0.7305(2) 0.0825 1.0000 Uani .
C39 C 0.2458(2) 0.3599(3) 0.71700(19) 0.0763 1.0000 Uani .
C40 C 0.3273(2) 0.5069(2) 0.6378(2) 0.0732 1.0000 Uani .
C41 C 0.1975(3) 0.2459(3) 0.7220(2) 0.0840 1.0000 Uani .
C42 C 0.2793(2) 0.3874(2) 0.63405(19) 0.0689 1.0000 Uani .
C43 C 0.3621(2) 0.5464(2) 0.5609(2) 0.0786 1.0000 Uani .
C44 C 0.1809(3) 0.1610(2) 0.6446(2) 0.0777 1.0000 Uani .
C45 C 0.2641(2) 0.3064(2) 0.55611(18) 0.0647 1.0000 Uani .
C46 C 0.3485(2) 0.4661(2) 0.4808(2) 0.0745 1.0000 Uani .
C47 C 0.2108(2) 0.1873(2) 0.56126(18) 0.0672 1.0000 Uani .
C48 C 0.3020(2) 0.3478(2) 0.47662(17) 0.0652 1.0000 Uani .
C49 C 0.1920(2) 0.1016(2) 0.47918(18) 0.0658 1.0000 Uani .
C50 C 0.2877(2) 0.2624(2) 0.39551(18) 0.0666 1.0000 Uani .
C51 C 0.1399(2) -0.0176(2) 0.4728(2) 0.0771 1.0000 Uani .
C52 C 0.2322(2) 0.1433(2) 0.39992(18) 0.0653 1.0000 Uani .
C53 C 0.3242(2) 0.2890(2) 0.31403(19) 0.0774 1.0000 Uani .
C54 C 0.1245(3) -0.0979(3) 0.3929(2) 0.0819 1.0000 Uani .
C55 C 0.2172(2) 0.0621(2) 0.32226(19) 0.0701 1.0000 Uani .
C56 C 0.3089(3) 0.2041(3) 0.2366(2) 0.0846 1.0000 Uani .
C57 C 0.1632(2) -0.0585(2) 0.3167(2) 0.0758 1.0000 Uani .
C58 C 0.2543(3) 0.0893(3) 0.2401(2) 0.0763 1.0000 Uani .
C59 C 0.1644(3) -0.1121(3) 0.2235(2) 0.0853 1.0000 Uani .
C60 C 0.2212(3) -0.0215(3) 0.1766(2) 0.0861 1.0000 Uani .
C61 C 0.1216(3) -0.2272(3) 0.1798(3) 0.1065 1.0000 Uani .
C62 C 0.2342(3) -0.0491(3) 0.0876(2) 0.1048 1.0000 Uani .
C63 C 0.1352(4) -0.2522(4) 0.0895(3) 0.1236 1.0000 Uani .
C64 C 0.1901(4) -0.1647(4) 0.0436(3) 0.1261 1.0000 Uani .
H11 H 0.1273 1.1857 1.0095 0.1610 1.0000 Uiso R
H21 H 0.3480 1.2975 1.0328 0.1578 1.0000 Uiso R
H31 H 0.0209 1.0074 0.8993 0.1420 1.0000 Uiso R
H41 H 0.4706 1.2431 0.9385 0.1354 1.0000 Uiso R
H91 H -0.0491 0.8120 0.7510 0.1109 1.0000 Uiso R
H111 H 0.5569 1.1336 0.8029 0.1019 1.0000 Uiso R
H121 H -0.0538 0.6887 0.6152 0.1047 1.0000 Uiso R
H141 H 0.5649 1.0187 0.6665 0.0948 1.0000 Uiso R
H191 H -0.0588 0.5934 0.4853 0.0926 1.0000 Uiso R
H211 H 0.5625 0.9225 0.5397 0.1014 1.0000 Uiso R
H221 H -0.0547 0.4927 0.3425 0.1031 1.0000 Uiso R
H241 H 0.5522 0.8094 0.3958 0.1090 1.0000 Uiso R
H291 H 0.0232 0.4106 0.1843 0.1417 1.0000 Uiso R
H301 H 0.4728 0.6426 0.2295 0.1509 1.0000 Uiso R
H311 H 0.1391 0.3786 0.0728 0.1718 1.0000 Uiso R
H321 H 0.3557 0.4919 0.0938 0.1670 1.0000 Uiso R
H331 H 0.2783 0.6286 0.9702 0.1530 1.0000 Uiso R
H341 H 0.3580 0.7748 0.8914 0.1526 1.0000 Uiso R
H351 H 0.2215 0.4358 0.8982 0.1349 1.0000 Uiso R
H361 H 0.3893 0.7346 0.7371 0.1275 1.0000 Uiso R
H411 H 0.1750 0.2232 0.7790 0.1063 1.0000 Uiso R
H431 H 0.3953 0.6298 0.5610 0.1007 1.0000 Uiso R
H441 H 0.1463 0.0792 0.6479 0.0996 1.0000 Uiso R
H461 H 0.3733 0.4957 0.4258 0.0917 1.0000 Uiso R
H511 H 0.1144 -0.0458 0.5278 0.1005 1.0000 Uiso R
H531 H 0.3619 0.3716 0.3114 0.0961 1.0000 Uiso R
H541 H 0.0878 -0.1811 0.3911 0.1056 1.0000 Uiso R
H561 H 0.3368 0.2273 0.1816 0.1041 1.0000 Uiso R
H611 H 0.0841 -0.2868 0.2127 0.1407 1.0000 Uiso R
H621 H 0.2736 0.0115 0.0577 0.1390 1.0000 Uiso R
H631 H 0.1065 -0.3313 0.0582 0.1557 1.0000 Uiso R
H641 H 0.1983 -0.1828 -0.0196 0.1620 1.0000 Uiso R

loop_
_atom_site_aniso_label
_atom_site_aniso_U_11
_atom_site_aniso_U_22
_atom_site_aniso_U_33
_atom_site_aniso_U_23
_atom_site_aniso_U_13
_atom_site_aniso_U_12
C1 0.168(4) 0.125(3) 0.101(3) 0.029(3) 0.048(3) 0.087(3)
C2 0.169(4) 0.113(3) 0.083(2) 0.014(2) 0.031(3) 0.069(3)
C3 0.122(3) 0.117(3) 0.095(2) 0.035(2) 0.037(2) 0.072(2)
C4 0.131(3) 0.100(3) 0.082(2) 0.018(2) 0.019(2) 0.052(2)
C5 0.100(2) 0.093(2) 0.081(2) 0.0302(18) 0.0255(18) 0.057(2)
C6 0.099(2) 0.083(2) 0.078(2) 0.0244(18) 0.0179(17) 0.0448(19)
C7 0.0735(19) 0.083(2) 0.0804(19) 0.0298(16) 0.0223(15) 0.0407(16)
C8 0.0781(19) 0.0762(19) 0.0762(19) 0.0232(15) 0.0125(16) 0.0362(16)
C9 0.0723(19) 0.099(2) 0.098(2) 0.0328(19) 0.0300(17) 0.0428(18)
C10 0.0706(18) 0.0715(18) 0.0749(18) 0.0253(15) 0.0142(15) 0.0354(15)
C11 0.0719(19) 0.0789(19) 0.086(2) 0.0145(16) 0.0017(16) 0.0236(15)
C12 0.0612(17) 0.0800(19) 0.097(2) 0.0214(17) 0.0192(15) 0.0275(15)
C13 0.0585(15) 0.0643(16) 0.0759(18) 0.0239(14) 0.0110(13) 0.0314(13)
C14 0.0613(17) 0.0792(19) 0.088(2) 0.0194(16) 0.0137(15) 0.0280(15)
C15 0.0563(15) 0.0625(16) 0.0826(19) 0.0242(14) 0.0129(14) 0.0279(13)
C16 0.0566(15) 0.0656(16) 0.0807(18) 0.0240(14) 0.0121(13) 0.0289(13)
C17 0.0577(15) 0.0595(16) 0.0857(19) 0.0249(14) 0.0125(14) 0.0257(13)
C18 0.0584(15) 0.0668(16) 0.0767(18) 0.0234(14) 0.0143(13) 0.0316(13)
C19 0.0625(17) 0.0684(17) 0.092(2) 0.0230(16) 0.0137(15) 0.0238(14)
C20 0.0588(15) 0.0623(16) 0.0811(19) 0.0253(14) 0.0122(14) 0.0298(13)
C21 0.0618(16) 0.0787(18) 0.090(2) 0.0219(16) 0.0176(15) 0.0328(14)
C22 0.0687(19) 0.0714(18) 0.098(2) 0.0215(17) 0.0040(16) 0.0233(15)
C23 0.0693(17) 0.0655(17) 0.082(2) 0.0231(15) 0.0144(15) 0.0333(14)
C24 0.0699(19) 0.090(2) 0.101(2) 0.0308(18) 0.0270(17) 0.0414(17)
C25 0.083(2) 0.0658(17) 0.081(2) 0.0200(15) 0.0082(16) 0.0358(16)
C26 0.080(2) 0.0771(19) 0.083(2) 0.0266(16) 0.0232(16) 0.0436(16)
C27 0.110(3) 0.075(2) 0.080(2) 0.0196(17) 0.0125(18) 0.0478(19)
C28 0.108(3) 0.083(2) 0.084(2) 0.0271(18) 0.0254(19) 0.055(2)
C29 0.138(3) 0.094(3) 0.102(3) 0.016(2) 0.017(3) 0.052(2)
C30 0.137(3) 0.108(3) 0.097(3) 0.024(2) 0.041(2) 0.067(2)
C31 0.180(5) 0.115(3) 0.104(3) 0.004(2) 0.025(3) 0.072(3)
C32 0.178(4) 0.125(3) 0.108(3) 0.018(3) 0.045(3) 0.082(3)
C33 0.142(3) 0.132(3) 0.100(3) 0.013(3) 0.032(2) 0.067(3)
C34 0.134(3) 0.113(3) 0.116(3) -0.001(3) 0.021(3) 0.061(3)
C35 0.115(3) 0.115(3) 0.091(3) 0.021(2) 0.024(2) 0.054(2)
C36 0.098(2) 0.096(3) 0.109(3) 0.010(2) 0.015(2) 0.048(2)
C37 0.0769(19) 0.095(2) 0.081(2) 0.0200(19) 0.0129(16) 0.0425(17)
C38 0.0717(18) 0.089(2) 0.088(2) 0.0150(19) 0.0100(16) 0.0411(17)
C39 0.0687(17) 0.087(2) 0.0786(19) 0.0273(17) 0.0149(14) 0.0370(16)
C40 0.0624(16) 0.0761(19) 0.081(2) 0.0217(16) 0.0105(14) 0.0311(14)
C41 0.083(2) 0.100(2) 0.078(2) 0.0376(18) 0.0250(16) 0.0419(18)
C42 0.0587(15) 0.0737(18) 0.0748(19) 0.0236(15) 0.0097(13) 0.0295(14)
C43 0.0729(18) 0.0726(18) 0.092(2) 0.0284(17) 0.0138(16) 0.0321(15)
C44 0.0777(18) 0.0797(19) 0.083(2) 0.0350(17) 0.0215(15) 0.0352(15)
C45 0.0537(14) 0.0701(17) 0.0754(18) 0.0292(15) 0.0137(13) 0.0283(13)
C46 0.0689(17) 0.0731(18) 0.084(2) 0.0324(16) 0.0181(14) 0.0293(14)
C47 0.0577(15) 0.0752(18) 0.0744(18) 0.0284(15) 0.0141(13) 0.0314(13)
C48 0.0561(14) 0.0716(17) 0.0700(17) 0.0256(14) 0.0118(12) 0.0280(13)
C49 0.0534(14) 0.0707(17) 0.0781(18) 0.0296(15) 0.0139(13) 0.0282(13)
C50 0.0538(14) 0.0729(18) 0.0738(18) 0.0273(15) 0.0126(13) 0.0259(13)
C51 0.0754(18) 0.0770(19) 0.089(2) 0.0370(17) 0.0213(15) 0.0367(15)
C52 0.0549(14) 0.0717(17) 0.0744(18) 0.0266(15) 0.0119(13) 0.0305(13)
C53 0.0737(18) 0.0773(19) 0.0770(19) 0.0268(16) 0.0183(15) 0.0261(15)
C54 0.0769(19) 0.0736(19) 0.100(2) 0.0283(18) 0.0147(17) 0.0367(15)
C55 0.0630(16) 0.0738(19) 0.0789(19) 0.0234(16) 0.0123(14) 0.0346(14)
C56 0.0799(19) 0.095(2) 0.078(2) 0.0301(18) 0.0199(15) 0.0338(17)
C57 0.0677(17) 0.0768(19) 0.086(2) 0.0202(17) 0.0092(15) 0.0370(15)
C58 0.0701(17) 0.083(2) 0.081(2) 0.0222(17) 0.0137(15) 0.0386(16)
C59 0.0757(19) 0.084(2) 0.096(2) 0.0127(19) 0.0032(16) 0.0437(17)
C60 0.083(2) 0.099(2) 0.085(2) 0.019(2) 0.0122(17) 0.0519(18)
C61 0.116(3) 0.099(3) 0.110(3) 0.012(2) 0.013(2) 0.061(2)
C62 0.121(3) 0.118(3) 0.093(3) 0.021(2) 0.023(2) 0.072(2)
C63 0.146(4) 0.115(3) 0.113(3) 0.000(3) 0.011(3) 0.075(3)
C64 0.163(4) 0.133(3) 0.104(3) 0.014(3) 0.027(3) 0.092(3)

loop_
_atom_type_symbol
_atom_type_scat_dispersion_real
_atom_type_scat_dispersion_imag
_atom_type_scat_Cromer_Mann_a1
_atom_type_scat_Cromer_Mann_b1
_atom_type_scat_Cromer_Mann_a2
_atom_type_scat_Cromer_Mann_b2
_atom_type_scat_Cromer_Mann_a3
_atom_type_scat_Cromer_Mann_b3
_atom_type_scat_Cromer_Mann_a4
_atom_type_scat_Cromer_Mann_b4
_atom_type_scat_Cromer_Mann_c
_atom_type_scat_source
C 0.0033 0.0016 2.3100 20.8439 1.0200 10.2075 1.5886 0.5687 0.8650 51.6512 0.2156 'International Tables Vol C 4.2.6.8 and 6.1.1.4'
H 0.0000 0.0000 0.4930 10.5109 0.3229 26.1257 0.1402 3.1424 0.0408 57.7998 0.0030 'International Tables Vol C 4.2.6.8 and 6.1.1.4'

loop_
_geom_angle_atom_site_label_1
_geom_angle_atom_site_label_2
_geom_angle_atom_site_label_3
_geom_angle
_geom_angle_publ_flag
C2 C1 C3 120.9(4) yes
C2 C1 H11 119.5 no
C3 C1 H11 119.6 no
C1 C2 C4 121.0(4) yes
C1 C2 H21 118.6 no
C4 C2 H21 120.4 no
C1 C3 C5 118.9(4) yes
C1 C3 H31 121.2 no
C5 C3 H31 119.9 no
C2 C4 C6 118.7(4) yes
C2 C4 H41 121.4 no
C6 C4 H41 119.9 no
C3 C5 C6 120.0(3) yes
C3 C5 C7 132.0(3) yes
C6 C5 C7 107.9(3) yes
C5 C6 C4 120.4(3) yes
C5 C6 C8 108.0(3) yes
C4 C6 C8 131.3(3) yes
C5 C7 C9 136.1(3) yes
C5 C7 C10 106.3(3) yes
C9 C7 C10 117.5(3) yes
C6 C8 C10 106.1(3) yes
C6 C8 C11 136.0(3) yes
C10 C8 C11 117.9(3) yes
C7 C9 C12 120.1(3) yes
C7 C9 H91 120.0 no
C12 C9 H91 119.9 no
C7 C10 C8 111.7(3) yes
C7 C10 C13 124.0(3) yes
C8 C10 C13 124.2(3) yes
C8 C11 C14 119.2(3) yes
C8 C11 H111 120.5 no
C14 C11 H111 120.3 no
C9 C12 C15 122.6(3) yes
C9 C12 H121 119.9 no
C15 C12 H121 117.5 no
C10 C13 C15 117.9(2) yes
C10 C13 C16 117.8(2) yes
C15 C13 C16 124.2(2) yes
C11 C14 C16 122.8(3) yes
C11 C14 H141 119.3 no
C16 C14 H141 117.8 no
C13 C15 C12 117.8(3) yes
C13 C15 C17 118.1(2) yes
C12 C15 C17 124.1(2) yes
C13 C16 C14 117.9(3) yes
C13 C16 C18 118.0(2) yes
C14 C16 C18 124.1(2) yes
C15 C17 C19 124.6(2) yes
C15 C17 C20 117.3(2) yes
C19 C17 C20 118.1(3) yes
C16 C18 C20 117.5(2) yes
C16 C18 C21 124.6(2) yes
C20 C18 C21 118.0(3) yes
C17 C19 C22 123.0(3) yes
C17 C19 H191 118.2 no
C22 C19 H191 118.8 no
C17 C20 C18 124.9(2) yes
C17 C20 C23 117.4(2) yes
C18 C20 C23 117.7(2) yes
C18 C21 C24 123.1(3) yes
C18 C21 H211 117.5 no
C24 C21 H211 119.3 no
C19 C22 C25 119.6(3) yes
C19 C22 H221 119.7 no
C25 C22 H221 120.7 no
C20 C23 C25 124.1(3) yes
C20 C23 C26 123.4(3) yes
C25 C23 C26 112.5(3) yes
C21 C24 C26 119.3(3) yes
C21 C24 H241 120.9 no
C26 C24 H241 119.8 no
C23 C25 C22 117.9(3) yes
C23 C25 C27 105.3(3) yes
C22 C25 C27 136.8(3) yes
C23 C26 C24 118.5(3) yes
C23 C26 C28 105.9(3) yes
C24 C26 C28 135.6(3) yes
C25 C27 C28 108.4(3) yes
C25 C27 C29 131.5(3) yes
C28 C27 C29 120.0(3) yes
C26 C28 C27 107.9(3) yes
C26 C28 C30 131.9(3) yes
C27 C28 C30 120.2(3) yes
C27 C29 C31 118.6(4) yes
C27 C29 H291 119.6 no
C31 C29 H291 121.8 no
C28 C30 C32 119.0(4) yes
C28 C30 H301 118.8 no
C32 C30 H301 122.2 no
C29 C31 C32 121.0(4) yes
C29 C31 H311 120.4 no
C32 C31 H311 118.5 no
C30 C32 C31 121.0(4) yes
C30 C32 H321 120.9 no
C31 C32 H321 118.0 no
C34 C33 C35 120.2(4) yes
C34 C33 H331 119.2 no
C35 C33 H331 120.5 no
C33 C34 C36 121.4(4) yes
C33 C34 H341 118.6 no
C36 C34 H341 120.0 no
C33 C35 C37 120.1(4) yes
C33 C35 H351 120.9 no
C37 C35 H351 119.0 no
C34 C36 C38 118.2(3) yes
C34 C36 H361 122.4 no
C38 C36 H361 119.4 no
C35 C37 C38 119.6(3) yes
C35 C37 C39 132.6(3) yes
C38 C37 C39 107.8(3) yes
C37 C38 C36 120.5(3) yes
C37 C38 C40 108.1(3) yes
C36 C38 C40 131.4(3) yes
C37 C39 C41 136.0(3) yes
C37 C39 C42 106.2(3) yes
C41 C39 C42 117.8(3) yes
C38 C40 C42 105.7(2) yes
C38 C40 C43 135.6(3) yes
C42 C40 C43 118.7(3) yes
C39 C41 C44 119.6(3) yes
C39 C41 H411 120.5 no
C44 C41 H411 119.9 no
C40 C42 C39 112.2(3) yes
C40 C42 C45 123.4(3) yes
C39 C42 C45 124.3(3) yes
C40 C43 C46 119.2(3) yes
C40 C43 H431 120.6 no
C46 C43 H431 120.2 no
C41 C44 C47 122.9(3) yes
C41 C44 H441 119.8 no
C47 C44 H441 117.3 no
C42 C45 C47 117.4(2) yes
C42 C45 C48 117.9(2) yes
C47 C45 C48 124.7(2) yes
C43 C46 C48 122.6(3) yes
C43 C46 H461 118.3 no
C48 C46 H461 119.1 no
C45 C47 C44 117.8(3) yes
C45 C47 C49 117.8(2) yes
C44 C47 C49 124.4(2) yes
C45 C48 C46 118.2(2) yes
C45 C48 C50 117.5(2) yes
C46 C48 C50 124.2(2) yes
C47 C49 C51 124.7(2) yes
C47 C49 C52 117.5(2) yes
C51 C49 C52 117.8(3) yes
C48 C50 C52 117.8(2) yes
C48 C50 C53 124.6(2) yes
C52 C50 C53 117.6(3) yes
C49 C51 C54 123.3(3) yes
C49 C51 H511 117.6 no
C54 C51 H511 119.1 no
C49 C52 C50 124.7(3) yes
C49 C52 C55 117.7(2) yes
C50 C52 C55 117.7(2) yes
C50 C53 C56 123.2(3) yes
C50 C53 H531 117.1 no
C56 C53 H531 119.7 no
C51 C54 C57 119.2(3) yes
C51 C54 H541 121.0 no
C57 C54 H541 119.8 no
C52 C55 C57 123.8(3) yes
C52 C55 C58 124.6(3) yes
C57 C55 C58 111.7(3) yes
C53 C56 C58 119.5(3) yes
C53 C56 H561 119.9 no
C58 C56 H561 120.6 no
C55 C57 C54 118.2(3) yes
C55 C57 C59 106.1(3) yes
C54 C57 C59 135.7(3) yes
C55 C58 C56 117.5(3) yes
C55 C58 C60 106.6(3) yes
C56 C58 C60 136.0(3) yes
C57 C59 C60 108.0(3) yes
C57 C59 C61 131.3(3) yes
C60 C59 C61 120.7(3) yes
C58 C60 C59 107.6(3) yes
C58 C60 C62 132.9(3) yes
C59 C60 C62 119.5(3) yes
C59 C61 C63 118.3(4) yes
C59 C61 H611 119.4 no
C63 C61 H611 122.3 no
C60 C62 C64 119.7(4) yes
C60 C62 H621 118.8 no
C64 C62 H621 121.5 no
C61 C63 C64 121.2(4) yes
C61 C63 H631 119.6 no
C64 C63 H631 119.2 no
C62 C64 C63 120.5(4) yes
C62 C64 H641 118.8 no
C63 C64 H641 120.7 no

loop_
_geom_bond_atom_site_label_1
_geom_bond_atom_site_label_2
_geom_bond_distance
_geom_bond_publ_flag
C1 C2 1.386(5) yes
C1 C3 1.387(5) yes
C1 H11 0.957 no
C2 C4 1.390(5) yes
C2 H21 0.954 no
C3 C5 1.382(4) yes
C3 H31 0.962 no
C4 C6 1.379(4) yes
C4 H41 0.966 no
C5 C6 1.426(4) yes
C5 C7 1.466(4) yes
C6 C8 1.471(4) yes
C7 C9 1.369(4) yes
C7 C10 1.410(3) yes
C8 C10 1.406(3) yes
C8 C11 1.374(4) yes
C9 C12 1.408(4) yes
C9 H91 0.973 no
C10 C13 1.384(3) yes
C11 C14 1.415(4) yes
C11 H111 0.968 no
C12 C15 1.392(3) yes
C12 H121 0.968 no
C13 C15 1.430(3) yes
C13 C16 1.426(3) yes
C14 C16 1.392(3) yes
C14 H141 0.981 no
C15 C17 1.456(3) yes
C16 C18 1.456(3) yes
C17 C19 1.390(3) yes
C17 C20 1.431(3) yes
C18 C20 1.427(3) yes
C18 C21 1.392(3) yes
C19 C22 1.409(4) yes
C19 H191 0.976 no
C20 C23 1.390(3) yes
C21 C24 1.405(4) yes
C21 H211 0.981 no
C22 C25 1.368(4) yes
C22 H221 0.960 no
C23 C25 1.411(4) yes
C23 C26 1.415(3) yes
C24 C26 1.363(4) yes
C24 H241 0.965 no
C25 C27 1.474(4) yes
C26 C28 1.467(4) yes
C27 C28 1.433(4) yes
C27 C29 1.380(4) yes
C28 C30 1.375(4) yes
C29 C31 1.396(5) yes
C29 H291 0.958 no
C30 C32 1.388(5) yes
C30 H301 0.950 no
C31 C32 1.381(5) yes
C31 H311 0.950 no
C32 H321 0.949 no
C33 C34 1.389(5) yes
C33 C35 1.376(4) yes
C33 H331 0.960 no
C34 C36 1.394(4) yes
C34 H341 0.960 no
C35 C37 1.377(4) yes
C35 H351 0.948 no
C36 C38 1.384(4) yes
C36 H361 0.988 no
C37 C38 1.426(4) yes
C37 C39 1.466(4) yes
C38 C40 1.472(4) yes
C39 C41 1.368(4) yes
C39 C42 1.404(3) yes
C40 C42 1.406(3) yes
C40 C43 1.372(3) yes
C41 C44 1.409(4) yes
C41 H411 0.977 no
C42 C45 1.389(3) yes
C43 C46 1.413(4) yes
C43 H431 0.990 no
C44 C47 1.393(3) yes
C44 H441 0.981 no
C45 C47 1.429(3) yes
C45 C48 1.427(3) yes
C46 C48 1.392(3) yes
C46 H461 0.987 no
C47 C49 1.456(3) yes
C48 C50 1.459(3) yes
C49 C51 1.393(3) yes
C49 C52 1.433(3) yes
C50 C52 1.425(3) yes
C50 C53 1.391(3) yes
C51 C54 1.403(4) yes
C51 H511 0.984 no
C52 C55 1.388(3) yes
C53 C56 1.413(4) yes
C53 H531 0.987 no
C54 C57 1.376(4) yes
C54 H541 0.979 no
C55 C57 1.411(3) yes
C55 C58 1.405(3) yes
C56 C58 1.372(4) yes
C56 H561 0.970 no
C57 C59 1.470(4) yes
C58 C60 1.470(4) yes
C59 C60 1.430(4) yes
C59 C61 1.385(4) yes
C60 C62 1.375(4) yes
C61 C63 1.390(4) yes
C61 H611 0.962 no
C62 C64 1.389(4) yes
C62 H621 0.945 no
C63 C64 1.388(5) yes
C63 H631 0.958 no
C64 H641 0.969 no

loop_
_cod_related_entry_id
_cod_related_entry_code
_cod_related_entry_database
1 87318 ChemSpider
